data_2015803
loop_
_publ_author_name
'Wood, Matthew R.'
'Brettell, Thomas A.'
'Lalancette, Roger A.'

_publ_section_title
;
 The gold(III) tetrachloride salt of <small>L</small>-cocaine
;
_journal_coeditor_code GZ3036
_journal_issue 2
_journal_name_full 'Acta Crystallographica Section C'
_journal_page_first m33
_journal_page_last m35
_journal_paper_doi 10.1107/S0108270106053108
_journal_volume 63
_journal_year 2007
_chemical_formula_iupac '(C17 H22 N O4) [Au Cl4]'
_chemical_formula_moiety 'C17 H22 N O4 + , Au Cl4 -'
_chemical_formula_sum 'C17 H22 Au Cl4 N O4'
_chemical_formula_weight 643.12
_chemical_melting_point 452
_chemical_name_common 'gold(III) tetrachloride salt of L-cocaine complex'
_chemical_name_systematic
;(1R,2R,3S,5S,8S)-3-benzoyloxy-8-methyl-8-azabicyclo[3.2.1]octane-2-carboxylate
tetrachlorogold(III)
;
_space_group_IT_number 19
_symmetry_cell_setting orthorhombic
_symmetry_space_group_name_Hall 'P 2ac 2ab'
_symmetry_space_group_name_H-M 'P 21 21 21'
_atom_sites_solution_hydrogens geom
_atom_sites_solution_primary direct
_atom_sites_solution_secondary difmap
_audit_creation_method SHELXL97
_cell_angle_alpha 90.00
_cell_angle_beta 90.00
_cell_angle_gamma 90.00
_cell_formula_units_Z 4
_cell_length_a 7.7358(3)
_cell_length_b 9.4543(5)
_cell_length_c 29.9093(13)
_cell_measurement_reflns_used 14526
_cell_measurement_temperature 295(2)
_cell_measurement_theta_max 68.54
_cell_measurement_theta_min 2.95
_cell_volume 2187.46(17)
_computing_cell_refinement SMART
_computing_data_collection 'SMART (Bruker, 2006)'
_computing_data_reduction 'SAINT-Plus (Bruker, 2005)'
_computing_molecular_graphics 'SHELXTL (Sheldrick, 2004)'
_computing_publication_material SHELXTL
_computing_structure_refinement 'SHELXL97 (Sheldrick, 2004)'
_computing_structure_solution 'SHELXS97 (Sheldrick, 2004)'
_diffrn_ambient_temperature 294(2)
_diffrn_measured_fraction_theta_full 0.995
_diffrn_measured_fraction_theta_max 0.995
_diffrn_measurement_device_type 'Bruker SMART CCD APEXII area-detector'
_diffrn_measurement_method '\f and \w'
_diffrn_radiation_monochromator graphite
_diffrn_radiation_source 'fine-focus sealed tube'
_diffrn_radiation_type CuK\a
_diffrn_radiation_wavelength 1.54178
_diffrn_reflns_av_R_equivalents 0.052
_diffrn_reflns_av_sigmaI/netI 0.053
_diffrn_reflns_limit_h_max 9
_diffrn_reflns_limit_h_min -9
_diffrn_reflns_limit_k_max 11
_diffrn_reflns_limit_k_min -11
_diffrn_reflns_limit_l_max 34
_diffrn_reflns_limit_l_min -36
_diffrn_reflns_number 14526
_diffrn_reflns_theta_full 68.54
_diffrn_reflns_theta_max 68.54
_diffrn_reflns_theta_min 2.95
_diffrn_standards_decay_% 0
_diffrn_standards_number 0
_exptl_absorpt_coefficient_mu 17.334
_exptl_absorpt_correction_T_max 0.338
_exptl_absorpt_correction_T_min 0.042
_exptl_absorpt_correction_type 'numerical and multi-scan'
_exptl_absorpt_process_details '[SHELXTL (Sheldrick, 2004) and SADABS (Bruker, 2005)]'
_exptl_crystal_colour yellow
_exptl_crystal_density_diffrn 1.953
_exptl_crystal_density_method 'not measured'
_exptl_crystal_description parallelepiped
_exptl_crystal_F_000 1240
_exptl_crystal_size_max 0.45
_exptl_crystal_size_mid 0.21
_exptl_crystal_size_min 0.08
_refine_diff_density_max 0.59
_refine_diff_density_min -0.96
_refine_ls_abs_structure_details 'Flack (1983), with 1468 Friedel pairs'
_refine_ls_abs_structure_Flack 0.025(14)
_refine_ls_extinction_method none
_refine_ls_goodness_of_fit_ref 1.05
_refine_ls_hydrogen_treatment constr
_refine_ls_matrix_type full
_refine_ls_number_parameters 246
_refine_ls_number_reflns 3906
_refine_ls_number_restraints 0
_refine_ls_restrained_S_all 1.05
_refine_ls_R_factor_all 0.029
_refine_ls_R_factor_gt 0.028
_refine_ls_shift/su_max 0.00
_refine_ls_shift/su_mean 0.00
_refine_ls_structure_factor_coef Fsqd
_refine_ls_weighting_details 'calc w = 1/[\s^2^(Fo^2^)+(0.0263P)^2^+0.9351P] where P=(Fo^2^+2Fc^2^)/3'
_refine_ls_weighting_scheme calc
_refine_ls_wR_factor_gt 0.070
_refine_ls_wR_factor_ref 0.070
_reflns_number_gt 3804
_reflns_number_total 3906
_reflns_threshold_expression I>2\s(I)
_cod_data_source_file gz3036.cif
_cod_data_source_block I
_cod_database_code 2015803
_cod_database_fobs_code 2015803

loop_
_symmetry_equiv_pos_as_xyz
'x, y, z'
'-x+1/2, -y, z+1/2'
'-x, y+1/2, -z+1/2'
'x+1/2, -y+1/2, -z'

loop_
_atom_site_type_symbol
_atom_site_label
_atom_site_fract_x
_atom_site_fract_y
_atom_site_fract_z
_atom_site_U_iso_or_equiv
_atom_site_adp_type
_atom_site_calc_flag
_atom_site_refinement_flags
_atom_site_occupancy
Au Au1 1.48067(3) -0.08296(2) 0.827908(6) 0.04897(9) Uani d . 1
Cl Cl1 1.4831(3) -0.26793(18) 0.77877(5) 0.0723(4) Uani d . 1
O O1 0.4481(8) 0.5175(7) 0.89138(15) 0.0864(16) Uani d . 1
N N1 1.1201(7) 0.4034(5) 0.83739(15) 0.0523(10) Uani d . 1
H H1A 1.1616 0.4136 0.8657 0.063 Uiso calc R 1
C C1 0.9621(9) 0.3070(6) 0.83835(19) 0.0570(14) Uani d . 1
H H1 0.9962 0.2074 0.8401 0.068 Uiso calc R 1
Cl Cl2 1.18875(19) -0.0958(2) 0.83312(6) 0.0714(4) Uani d . 1
O O2 0.7201(6) 0.5528(5) 0.91443(13) 0.0617(10) Uani d . 1
C C2 0.8493(9) 0.3483(7) 0.87798(19) 0.0539(14) Uani d . 1
H H2 0.7457 0.2887 0.8777 0.065 Uiso calc R 1
Cl Cl3 1.7706(2) -0.0551(2) 0.81918(6) 0.0739(5) Uani d . 1
C C3 0.7920(10) 0.5049(7) 0.87294(19) 0.0602(16) Uani d . 1
H H3 0.7043 0.5118 0.8494 0.072 Uiso calc R 1
O O3 1.0932(7) 0.3471(7) 0.92750(16) 0.0824(16) Uani d . 1
Cl Cl4 1.4790(3) 0.0911(2) 0.88051(6) 0.0821(4) Uani d . 1
O O4 0.8372(7) 0.2909(5) 0.95482(16) 0.0682(13) Uani d . 1
C C4 0.9404(9) 0.5985(6) 0.86168(18) 0.0603(15) Uani d . 1
H H4A 1.0157 0.6069 0.8875 0.072 Uiso calc R 1
H H4B 0.8977 0.6922 0.8544 0.072 Uiso calc R 1
C C5 1.0429(10) 0.5405(6) 0.82234(17) 0.0580(14) Uani d . 1
H H5 1.1329 0.6072 0.8130 0.070 Uiso calc R 1
C C6 0.9317(11) 0.4944(9) 0.7824(2) 0.074(2) Uani d . 1
H H6A 0.9976 0.4989 0.7549 0.089 Uiso calc R 1
H H6B 0.8307 0.5545 0.7796 0.089 Uiso calc R 1
C C7 0.8782(12) 0.3408(10) 0.7928(2) 0.079(2) Uani d . 1
H H7A 0.7534 0.3326 0.7946 0.095 Uiso calc R 1
H H7B 0.9203 0.2769 0.7699 0.095 Uiso calc R 1
C C8 1.2631(11) 0.3534(9) 0.8075(2) 0.0745(19) Uani d . 1
H H8A 1.2221 0.3488 0.7772 0.112 Uiso calc R 1
H H8B 1.3004 0.2612 0.8168 0.112 Uiso calc R 1
H H8C 1.3585 0.4182 0.8092 0.112 Uiso calc R 1
C C9 0.5503(9) 0.5465(6) 0.92093(18) 0.0567(14) Uani d . 1
C C10 0.5017(10) 0.5735(6) 0.96792(18) 0.0636(15) Uani d . 1
C C11 0.3276(12) 0.5805(9) 0.9789(2) 0.0789(19) Uani d . 1
H H11 0.2428 0.5779 0.9569 0.095 Uiso calc R 1
C C12 0.2836(13) 0.5915(10) 1.0241(3) 0.093(3) Uani d . 1
H H12 0.1675 0.5976 1.0320 0.112 Uiso calc R 1
C C13 0.4045(17) 0.5937(12) 1.0569(3) 0.105(4) Uani d . 1
H H13 0.3716 0.5986 1.0867 0.126 Uiso calc R 1
C C14 0.5712(15) 0.5886(13) 1.0458(2) 0.098(3) Uani d . 1
H H14 0.6539 0.5902 1.0683 0.117 Uiso calc R 1
C C15 0.6257(13) 0.5810(10) 1.0012(2) 0.080(2) Uani d . 1
H H15 0.7428 0.5810 0.9941 0.096 Uiso calc R 1
C C16 0.9428(9) 0.3258(6) 0.92225(19) 0.0543(14) Uani d . 1
C C17 0.9164(12) 0.2851(10) 0.9998(3) 0.088(3) Uani d . 1
H H17A 1.0242 0.2350 0.9982 0.132 Uiso calc R 1
H H17B 0.8398 0.2369 1.0199 0.132 Uiso calc R 1
H H17C 0.9365 0.3795 1.0104 0.132 Uiso calc R 1

loop_
_atom_site_aniso_label
_atom_site_aniso_U_11
_atom_site_aniso_U_22
_atom_site_aniso_U_33
_atom_site_aniso_U_12
_atom_site_aniso_U_13
_atom_site_aniso_U_23
Au1 0.03817(12) 0.06238(13) 0.04636(12) -0.00480(9) -0.00432(8) 0.01037(9)
Cl1 0.0674(10) 0.0800(9) 0.0696(8) -0.0057(9) 0.0116(8) -0.0080(7)
O1 0.074(4) 0.133(5) 0.053(2) 0.001(3) 0.002(2) -0.009(3)
N1 0.058(3) 0.059(3) 0.039(2) 0.001(2) 0.0005(17) 0.001(2)
C1 0.066(4) 0.050(2) 0.056(3) -0.004(3) 0.007(3) -0.012(2)
Cl2 0.0421(7) 0.0984(11) 0.0736(9) -0.0079(8) 0.0022(6) -0.0121(10)
O2 0.067(3) 0.076(3) 0.0423(18) 0.004(2) 0.0038(17) -0.0078(18)
C2 0.056(4) 0.060(3) 0.046(3) -0.013(3) 0.002(3) -0.005(2)
Cl3 0.0411(7) 0.1031(13) 0.0776(10) -0.0110(8) -0.0036(6) 0.0147(9)
C3 0.063(4) 0.075(4) 0.043(3) 0.018(3) 0.006(3) -0.005(3)
O3 0.067(3) 0.129(5) 0.051(2) -0.005(3) 0.001(2) 0.028(3)
Cl4 0.0770(11) 0.0890(10) 0.0803(9) -0.0171(12) -0.0051(9) -0.0206(8)
O4 0.076(3) 0.071(3) 0.058(2) -0.013(2) 0.014(2) 0.014(2)
C4 0.090(4) 0.044(2) 0.047(3) 0.004(3) 0.011(3) -0.002(2)
C5 0.077(4) 0.050(2) 0.047(3) 0.004(3) 0.010(3) 0.008(2)
C6 0.080(5) 0.102(5) 0.039(3) 0.028(4) 0.001(3) 0.003(3)
C7 0.077(5) 0.110(6) 0.050(3) -0.006(4) -0.001(3) -0.036(4)
C8 0.072(5) 0.096(5) 0.056(3) 0.019(4) 0.013(3) 0.003(3)
C9 0.068(4) 0.055(3) 0.047(3) 0.005(3) 0.006(3) 0.002(2)
C10 0.087(5) 0.054(3) 0.050(3) 0.013(4) 0.016(3) -0.001(2)
C11 0.095(5) 0.076(4) 0.066(4) -0.001(5) 0.018(4) -0.011(4)
C12 0.103(6) 0.092(5) 0.085(5) -0.007(6) 0.044(5) -0.032(5)
C13 0.178(11) 0.086(5) 0.051(4) -0.022(7) 0.038(5) -0.022(4)
C14 0.134(8) 0.112(7) 0.047(4) -0.007(7) 0.011(4) -0.018(4)
C15 0.107(6) 0.085(5) 0.048(3) -0.003(5) 0.007(3) -0.011(4)
C16 0.062(4) 0.051(3) 0.050(3) -0.007(3) 0.006(3) 0.008(2)
C17 0.088(6) 0.107(6) 0.068(4) 0.004(5) 0.016(4) 0.038(4)

loop_
_atom_type_symbol
_atom_type_description
_atom_type_scat_dispersion_real
_atom_type_scat_dispersion_imag
_atom_type_scat_source
C C 0.0181 0.0091 'International Tables Vol C Tables 4.2.6.8 and 6.1.1.4'
H H 0.0000 0.0000 'International Tables Vol C Tables 4.2.6.8 and 6.1.1.4'
N N 0.0311 0.0180 'International Tables Vol C Tables 4.2.6.8 and 6.1.1.4'
O O 0.0492 0.0322 'International Tables Vol C Tables 4.2.6.8 and 6.1.1.4'
Cl Cl 0.3639 0.7018 'International Tables Vol C Tables 4.2.6.8 and 6.1.1.4'
Au Au -4.4197 7.2980 'International Tables Vol C Tables 4.2.6.8 and 6.1.1.4'

loop_
_geom_angle_atom_site_label_1
_geom_angle_atom_site_label_2
_geom_angle_atom_site_label_3
_geom_angle
_geom_angle_publ_flag
Cl2 Au1 Cl3 175.52(8) y
Cl2 Au1 Cl4 89.17(7) y
Cl3 Au1 Cl4 90.08(7) y
Cl2 Au1 Cl1 90.66(7) y
Cl3 Au1 Cl1 90.37(7) y
Cl4 Au1 Cl1 176.33(7) y
C5 N1 C8 112.8(5) ?
C5 N1 C1 101.7(5) ?
C8 N1 C1 114.5(5) ?
C5 N1 H1A 109.2 ?
C8 N1 H1A 109.2 ?
C1 N1 H1A 109.2 ?
C2 C1 N1 108.7(4) ?
C2 C1 C7 113.2(6) ?
N1 C1 C7 101.4(5) ?
C2 C1 H1 111.1 ?
N1 C1 H1 111.1 ?
C7 C1 H1 111.1 ?
C9 O2 C3 119.7(5) ?
C1 C2 C16 111.7(6) ?
C1 C2 C3 109.4(5) ?
C16 C2 C3 110.7(5) ?
C1 C2 H2 108.3 ?
C16 C2 H2 108.3 ?
C3 C2 H2 108.3 ?
O2 C3 C4 107.9(5) ?
O2 C3 C2 109.2(5) ?
C4 C3 C2 111.7(5) ?
O2 C3 H3 109.4 ?
C4 C3 H3 109.4 ?
C2 C3 H3 109.4 ?
C16 O4 C17 115.2(6) ?
C3 C4 C5 111.3(5) ?
C3 C4 H4A 109.4 ?
C5 C4 H4A 109.4 ?
C3 C4 H4B 109.4 ?
C5 C4 H4B 109.4 ?
H4A C4 H4B 108.0 ?
N1 C5 C4 106.7(4) ?
N1 C5 C6 102.2(5) ?
C4 C5 C6 114.3(6) ?
N1 C5 H5 111.0 ?
C4 C5 H5 111.0 ?
C6 C5 H5 111.0 ?
C5 C6 C7 105.1(5) ?
C5 C6 H6A 110.7 ?
C7 C6 H6A 110.7 ?
C5 C6 H6B 110.7 ?
C7 C6 H6B 110.7 ?
H6A C6 H6B 108.8 ?
C1 C7 C6 105.1(6) ?
C1 C7 H7A 110.7 ?
C6 C7 H7A 110.7 ?
C1 C7 H7B 110.7 ?
C6 C7 H7B 110.7 ?
H7A C7 H7B 108.8 ?
N1 C8 H8A 109.5 ?
N1 C8 H8B 109.5 ?
H8A C8 H8B 109.5 ?
N1 C8 H8C 109.5 ?
H8A C8 H8C 109.5 ?
H8B C8 H8C 109.5 ?
O1 C9 O2 123.1(6) ?
O1 C9 C10 124.4(7) ?
O2 C9 C10 112.5(6) ?
C15 C10 C11 120.0(6) ?
C15 C10 C9 121.1(7) ?
C11 C10 C9 118.7(7) ?
C10 C11 C12 118.0(8) ?
C10 C11 H11 121.0 ?
C12 C11 H11 121.0 ?
C13 C12 C11 122.1(9) ?
C13 C12 H12 118.9 ?
C11 C12 H12 118.9 ?
C14 C13 C12 119.2(7) ?
C14 C13 H13 120.4 ?
C12 C13 H13 120.4 ?
C13 C14 C15 122.1(10) ?
C13 C14 H14 119.0 ?
C15 C14 H14 119.0 ?
C10 C15 C14 118.6(9) ?
C10 C15 H15 120.7 ?
C14 C15 H15 120.7 ?
O3 C16 O4 123.5(6) ?
O3 C16 C2 123.7(6) ?
O4 C16 C2 112.6(6) ?
O4 C17 H17A 109.5 ?
O4 C17 H17B 109.5 ?
H17A C17 H17B 109.5 ?
O4 C17 H17C 109.5 ?
H17A C17 H17C 109.5 ?
H17B C17 H17C 109.5 ?

loop_
_geom_bond_atom_site_label_1
_geom_bond_atom_site_label_2
_geom_bond_distance
_geom_bond_publ_flag
Au1 Cl2 2.2669(15) y
Au1 Cl3 2.2732(15) y
Au1 Cl4 2.2766(17) y
Au1 Cl1 2.2843(16) y
O1 C9 1.217(9) ?
N1 C5 1.497(7) ?
N1 C8 1.500(8) ?
N1 C1 1.525(8) ?
N1 H1A 0.9100 ?
C1 C2 1.523(8) ?
C1 C7 1.541(10) ?
C1 H1 0.9800 ?
O2 C9 1.330(9) ?
O2 C3 1.433(7) ?
C2 C16 1.523(9) ?
C2 C3 1.552(9) ?
C2 H2 0.9800 ?
C3 C4 1.488(10) ?
C3 H3 0.9800 ?
O3 C16 1.192(9) ?
O4 C16 1.314(8) ?
O4 C17 1.478(10) ?
C4 C5 1.521(8) ?
C4 H4A 0.9700 ?
C4 H4B 0.9700 ?
C5 C6 1.535(10) ?
C5 H5 0.9800 ?
C6 C7 1.542(12) ?
C6 H6A 0.9700 ?
C6 H6B 0.9700 ?
C7 H7A 0.9700 ?
C7 H7B 0.9700 ?
C8 H8A 0.9600 ?
C8 H8B 0.9600 ?
C8 H8C 0.9600 ?
C9 C10 1.477(7) ?
C10 C15 1.384(11) ?
C10 C11 1.389(12) ?
C11 C12 1.398(10) ?
C11 H11 0.9300 ?
C12 C13 1.354(15) ?
C12 H12 0.9300 ?
C13 C14 1.333(17) ?
C13 H13 0.9300 ?
C14 C15 1.399(10) ?
C14 H14 0.9300 ?
C15 H15 0.9300 ?
C17 H17A 0.9600 ?
C17 H17B 0.9600 ?
C17 H17C 0.9600 ?

loop_
_geom_hbond_atom_site_label_D
_geom_hbond_atom_site_label_H
_geom_hbond_atom_site_label_A
_geom_hbond_site_symmetry_A
_geom_hbond_distance_DH
_geom_hbond_distance_HA
_geom_hbond_distance_DA
_geom_hbond_angle_DHA
_geom_hbond_publ_flag
N1 H1A O3 1_555 0.91 2.02 2.756(6) 136 yes
C11 H11 O3 1_455 0.93 2.62 3.240(10) 125 yes
C17 H17B O3 4_457 0.96 2.60 3.542(9) 168 yes
C5 H5 Cl2 1_565 0.98 2.90 3.633(6) 132 yes
C4 H4B Cl3 1_465 0.97 2.80 3.750(6) 171 yes
C6 H6A Cl3 3_856 0.97 2.90 3.842(7) 165 yes
C8 H8B Cl4 1_555 0.96 2.85 3.703(8) 149 yes
C2 H2 Cl4 1_455 0.98 2.78 3.759(6) 173 yes

loop_
_geom_torsion_atom_site_label_1
_geom_torsion_atom_site_label_2
_geom_torsion_atom_site_label_3
_geom_torsion_atom_site_label_4
_geom_torsion
C5 N1 C1 C2 -72.3(5)
C8 N1 C1 C2 165.7(5)
C5 N1 C1 C7 47.1(5)
C8 N1 C1 C7 -74.8(6)
N1 C1 C2 C16 -63.0(6)
C7 C1 C2 C16 -174.8(6)
N1 C1 C2 C3 59.8(6)
C7 C1 C2 C3 -52.0(7)
C9 O2 C3 C4 144.1(6)
C9 O2 C3 C2 -94.4(6)
C1 C2 C3 O2 -167.1(6)
C16 C2 C3 O2 -43.6(7)
C1 C2 C3 C4 -47.9(7)
C16 C2 C3 C4 75.6(6)
O2 C3 C4 C5 170.4(5)
C2 C3 C4 C5 50.5(7)
C8 N1 C5 C4 -164.0(6)
C1 N1 C5 C4 72.9(5)
C8 N1 C5 C6 75.7(7)
C1 N1 C5 C6 -47.4(6)
C3 C4 C5 N1 -64.8(7)
C3 C4 C5 C6 47.4(7)
N1 C5 C6 C7 29.1(7)
C4 C5 C6 C7 -85.8(6)
C2 C1 C7 C6 87.9(7)
N1 C1 C7 C6 -28.4(7)
C5 C6 C7 C1 0.0(8)
C3 O2 C9 O1 -9.1(9)
C3 O2 C9 C10 168.9(5)
O1 C9 C10 C15 168.4(7)
O2 C9 C10 C15 -9.6(9)
O1 C9 C10 C11 -6.7(10)
O2 C9 C10 C11 175.3(6)
C15 C10 C11 C12 -1.6(12)
C9 C10 C11 C12 173.6(7)
C10 C11 C12 C13 -0.9(14)
C11 C12 C13 C14 1.7(18)
C12 C13 C14 C15 0(2)
C11 C10 C15 C14 3.1(13)
C9 C10 C15 C14 -171.9(9)
C13 C14 C15 C10 -2(2)
C17 O4 C16 O3 2.4(11)
C17 O4 C16 C2 -172.7(6)
C1 C2 C16 O3 37.0(9)
C3 C2 C16 O3 -85.2(9)
C1 C2 C16 O4 -148.0(5)
C3 C2 C16 O4 89.9(6)
